data_4038549
loop_
_publ_author_name
'Tomanik, Martin'
'Economou, Christos'
'Frischling, Madeline C.'
'Xue, Mengzhao'
'Marks, Victoria A.'
'Mercado, Brandon Q.'
'Herzon, Seth B.'

_publ_section_title
;
 Development of a Convergent Enantioselective Synthetic Route to
 (-)-Myrocin G.
;
_journal_issue 14
_journal_name_full 'The Journal of organic chemistry'
_journal_page_first 8952
_journal_page_last 8989
_journal_paper_doi 10.1021/acs.joc.0c00891
_journal_volume 85
_journal_year 2020
_chemical_formula_moiety 'C13 H19 I O3'
_chemical_formula_sum 'C13 H19 I O3'
_chemical_formula_weight 350.18
_space_group_crystal_system monoclinic
_space_group_IT_number 14
_space_group_name_Hall '-P 2yn'
_space_group_name_H-M_alt 'P 1 21/n 1'
_atom_sites_solution_hydrogens geom
_atom_sites_solution_primary direct
_atom_sites_solution_secondary difmap
_audit_creation_method SHELXL-2014/7
_cell_angle_alpha 90
_cell_angle_beta 110.855(2)
_cell_angle_gamma 90
_cell_formula_units_Z 12
_cell_length_a 24.9006(17)
_cell_length_b 6.3095(4)
_cell_length_c 28.910(2)
_cell_measurement_reflns_used 1064
_cell_measurement_temperature 93(2)
_cell_measurement_theta_max 68.3
_cell_measurement_theta_min 2.9
_cell_volume 4244.5(5)
_computing_cell_refinement 'CrystalClear-SM Expert 2.0 r15 (Rigaku, 2011)'
_computing_data_collection 'CrystalClear-SM Expert 2.0 r15 (Rigaku, 2011)'
_computing_data_reduction 'CrystalClear-SM Expert 2.0 r15 (Rigaku, 2011)'
_computing_molecular_graphics
; 
Dolomanov, O.V.; Bourhis, L.J.; Gildea, R.J.; Howard, J.A.K.; Puschmann, H., 
OLEX2: A complete structure solution, refinement and analysis program 
(2009). J. Appl. Cryst., 42, 339-341. 
;
_computing_publication_material 'SHELXL-2013/2 (Sheldrick, 2014)'
_computing_structure_refinement 'SHELXL-2014/7 (Sheldrick, 2014)'
_computing_structure_solution 'SHELXT-2014/5 (Sheldrick, 2014)'
_diffrn_ambient_temperature 93(2)
_diffrn_detector_area_resol_mean 22.2
_diffrn_measured_fraction_theta_full 0.985
_diffrn_measured_fraction_theta_max 0.985
_diffrn_measurement_device_type 'Rigaku Saturn 944+ CCD'
_diffrn_measurement_method \w
_diffrn_radiation_type CuK\a
_diffrn_radiation_wavelength 1.54178
_diffrn_reflns_av_R_equivalents 0.1267
_diffrn_reflns_av_unetI/netI 0.0441
_diffrn_reflns_Laue_measured_fraction_full 0.985
_diffrn_reflns_Laue_measured_fraction_max 0.985
_diffrn_reflns_limit_h_max 28
_diffrn_reflns_limit_h_min -29
_diffrn_reflns_limit_k_max 7
_diffrn_reflns_limit_k_min -7
_diffrn_reflns_limit_l_max 34
_diffrn_reflns_limit_l_min -34
_diffrn_reflns_number 131210
_diffrn_reflns_point_group_measured_fraction_full 0.985
_diffrn_reflns_point_group_measured_fraction_max 0.985
_diffrn_reflns_theta_full 66.592
_diffrn_reflns_theta_max 66.592
_diffrn_reflns_theta_min 3.272
_diffrn_source 'Sealed Tube'
_exptl_absorpt_coefficient_mu 17.753
_exptl_absorpt_correction_T_max 0.718
_exptl_absorpt_correction_T_min 0.384
_exptl_absorpt_correction_type multi-scan
_exptl_absorpt_process_details 'Jacobson, R. (1998) Private Communication'
_exptl_crystal_colour Colorless
_exptl_crystal_density_diffrn 1.644
_exptl_crystal_density_method 'not measured'
_exptl_crystal_description Needel
_exptl_crystal_F_000 2088
_exptl_crystal_size_max 0.200
_exptl_crystal_size_mid 0.080
_exptl_crystal_size_min 0.020
_refine_diff_density_max 1.079
_refine_diff_density_min -1.984
_refine_diff_density_rms 0.167
_refine_ls_extinction_method none
_refine_ls_goodness_of_fit_ref 1.019
_refine_ls_hydrogen_treatment constr
_refine_ls_matrix_type full
_refine_ls_number_parameters 472
_refine_ls_number_reflns 7415
_refine_ls_number_restraints 0
_refine_ls_restrained_S_all 1.019
_refine_ls_R_factor_all 0.0519
_refine_ls_R_factor_gt 0.0474
_refine_ls_shift/su_max 0.001
_refine_ls_shift/su_mean 0.000
_refine_ls_structure_factor_coef Fsqd
_refine_ls_weighting_details 'w=1/[\s^2^(Fo^2^)+(0.0954P)^2^] where P=(Fo^2^+2Fc^2^)/3'
_refine_ls_weighting_scheme calc
_refine_ls_wR_factor_gt 0.1220
_refine_ls_wR_factor_ref 0.1262
_reflns_Friedel_coverage 0.000
_reflns_number_gt 6646
_reflns_number_total 7415
_reflns_threshold_expression 'I > 2\s(I)'
_cod_data_source_file jo0c00891_si_001.cif
_cod_data_source_block 007-15166
_cod_depositor_comments 'Adding full bibliography for 4038544--4038549.cif.'
_cod_original_sg_symbol_H-M 'P 21/n'
_cod_database_code 4038549
_shelx_shelxl_version_number 2014/7
_shelx_space_group_comment
; 
The symmetry employed for this shelxl refinement is uniquely defined 
by the following loop, which should always be used as a source of 
symmetry information in preference to the above space-group names. 
They are only intended as comments. 
;
_shelx_estimated_absorpt_t_min 0.125
_shelx_estimated_absorpt_t_max 0.718

loop_
_space_group_symop_operation_xyz
'x, y, z'
'-x+1/2, y+1/2, -z+1/2'
'-x, -y, -z'
'x-1/2, -y-1/2, z-1/2'

loop_
_atom_site_label
_atom_site_type_symbol
_atom_site_fract_x
_atom_site_fract_y
_atom_site_fract_z
_atom_site_U_iso_or_equiv
_atom_site_adp_type
_atom_site_occupancy
_atom_site_site_symmetry_order
_atom_site_calc_flag
_atom_site_refinement_flags_posn
_atom_site_refinement_flags_adp
_atom_site_refinement_flags_occupancy
_atom_site_disorder_assembly
_atom_site_disorder_group
I1 I 0.65551(2) 0.91177(5) 0.52406(2) 0.03556(12) Uani 1 1 d . . . . .
O1 O 0.67432(17) 0.7525(6) 0.42789(14) 0.0381(9) Uani 1 1 d . . . . .
O2 O 0.70745(14) 1.0333(5) 0.36132(13) 0.0283(7) Uani 1 1 d . . . . .
O3 O 0.64816(15) 0.8573(6) 0.29530(13) 0.0352(8) Uani 1 1 d . . . . .
C1 C 0.6376(2) 1.0576(8) 0.45386(19) 0.0279(11) Uani 1 1 d . . . . .
C2 C 0.6465(2) 0.9136(7) 0.41646(19) 0.0266(10) Uani 1 1 d . . . . .
C3 C 0.6152(2) 0.9638(7) 0.36129(18) 0.0257(10) Uani 1 1 d . . . . .
C4 C 0.5884(2) 1.1857(8) 0.35064(18) 0.0294(11) Uani 1 1 d . . . . .
H4A H 0.6193 1.2917 0.3557 0.035 Uiso 1 1 calc R U . . .
H4B H 0.5625 1.1932 0.3156 0.035 Uiso 1 1 calc R U . . .
C5 C 0.5546(2) 1.2409(8) 0.38360(19) 0.0289(11) Uani 1 1 d . . . . .
H5A H 0.5388 1.3858 0.3757 0.035 Uiso 1 1 calc R U . . .
H5B H 0.5220 1.1413 0.3769 0.035 Uiso 1 1 calc R U . . .
C6 C 0.5920(2) 1.2292(8) 0.43789(19) 0.0302(11) Uani 1 1 d . . . . .
H6 H 0.5723 1.2614 0.4618 0.036 Uiso 1 1 calc R U . . .
C7 C 0.6532(2) 1.2899(8) 0.4541(2) 0.0333(11) Uani 1 1 d . . . . .
H7A H 0.6702 1.3610 0.4866 0.040 Uiso 1 1 calc R U . . .
H7B H 0.6681 1.3393 0.4285 0.040 Uiso 1 1 calc R U . . .
C8 C 0.6584(2) 0.9410(7) 0.33484(18) 0.0241(10) Uani 1 1 d . . . . .
C9 C 0.7591(2) 1.0182(8) 0.3474(2) 0.0309(11) Uani 1 1 d . . . . .
C10 C 0.8046(3) 1.1157(11) 0.3921(3) 0.0533(16) Uani 1 1 d . . . . .
H10A H 0.7938 1.2621 0.3962 0.080 Uiso 1 1 calc R U . . .
H10B H 0.8416 1.1148 0.3873 0.080 Uiso 1 1 calc R U . . .
H10C H 0.8077 1.0335 0.4217 0.080 Uiso 1 1 calc R U . . .
C11 C 0.7729(3) 0.7887(9) 0.3412(2) 0.0439(14) Uani 1 1 d . . . . .
H11A H 0.7733 0.7074 0.3702 0.066 Uiso 1 1 calc R U . . .
H11B H 0.8107 0.7796 0.3380 0.066 Uiso 1 1 calc R U . . .
H11C H 0.7436 0.7304 0.3115 0.066 Uiso 1 1 calc R U . . .
C12 C 0.7496(3) 1.1452(11) 0.3007(2) 0.0483(16) Uani 1 1 d . . . . .
H12A H 0.7211 1.0737 0.2726 0.072 Uiso 1 1 calc R U . . .
H12B H 0.7859 1.1572 0.2949 0.072 Uiso 1 1 calc R U . . .
H12C H 0.7357 1.2871 0.3045 0.072 Uiso 1 1 calc R U . . .
C13 C 0.5686(2) 0.7923(9) 0.3411(2) 0.0349(12) Uani 1 1 d . . . . .
H13A H 0.5491 0.8120 0.3054 0.052 Uiso 1 1 calc R U . . .
H13B H 0.5406 0.8041 0.3577 0.052 Uiso 1 1 calc R U . . .
H13C H 0.5866 0.6518 0.3475 0.052 Uiso 1 1 calc R U . . .
I3 I 0.58958(2) 0.47029(5) 0.22496(2) 0.02529(12) Uani 1 1 d . . . . .
O7 O 0.47932(16) 0.4654(6) 0.12401(14) 0.0356(8) Uani 1 1 d . . . . .
O8 O 0.40650(15) 0.0879(6) 0.06615(13) 0.0357(8) Uani 1 1 d . . . . .
O9 O 0.42059(17) 0.2629(6) 0.00293(13) 0.0450(10) Uani 1 1 d . . . . .
C27 C 0.5507(2) 0.2270(7) 0.17256(17) 0.0248(10) Uani 1 1 d . . . . .
C28 C 0.5069(2) 0.3038(7) 0.12590(17) 0.0249(10) Uani 1 1 d . . . . .
C29 C 0.5010(2) 0.1850(8) 0.07805(17) 0.0269(10) Uani 1 1 d . . . . .
C30 C 0.5209(2) -0.0473(8) 0.0859(2) 0.0340(12) Uani 1 1 d . . . . .
H30A H 0.4933 -0.1302 0.0962 0.041 Uiso 1 1 calc R U . . .
H30B H 0.5207 -0.1062 0.0541 0.041 Uiso 1 1 calc R U . . .
C31 C 0.5806(2) -0.0730(8) 0.12468(19) 0.0327(12) Uani 1 1 d . . . . .
H31A H 0.5897 -0.2258 0.1302 0.039 Uiso 1 1 calc R U . . .
H31B H 0.6092 -0.0081 0.1124 0.039 Uiso 1 1 calc R U . . .
C32 C 0.5852(2) 0.0298(8) 0.1734(2) 0.0291(11) Uani 1 1 d . . . . .
H32 H 0.6245 0.0279 0.1994 0.035 Uiso 1 1 calc R U . . .
C33 C 0.5371(2) 0.0176(8) 0.1926(2) 0.0300(11) Uani 1 1 d . . . . .
H33A H 0.5470 0.0047 0.2288 0.036 Uiso 1 1 calc R U . . .
H33B H 0.5018 -0.0586 0.1723 0.036 Uiso 1 1 calc R U . . .
C34 C 0.4385(2) 0.1881(9) 0.04416(18) 0.0337(11) Uani 1 1 d . . . . .
C35 C 0.3443(2) 0.0472(11) 0.0403(2) 0.0462(15) Uani 1 1 d . . . . .
C36 C 0.3292(3) -0.0828(12) 0.0780(3) 0.0594(19) Uani 1 1 d . . . . .
H36A H 0.3536 -0.2092 0.0866 0.089 Uiso 1 1 calc R U . . .
H36B H 0.2887 -0.1257 0.0639 0.089 Uiso 1 1 calc R U . . .
H36C H 0.3354 0.0024 0.1078 0.089 Uiso 1 1 calc R U . . .
C37 C 0.3133(3) 0.2583(13) 0.0285(3) 0.062(2) Uani 1 1 d . . . . .
H37A H 0.3213 0.3395 0.0591 0.093 Uiso 1 1 calc R U . . .
H37B H 0.2718 0.2338 0.0132 0.093 Uiso 1 1 calc R U . . .
H37C H 0.3268 0.3380 0.0057 0.093 Uiso 1 1 calc R U . . .
C38 C 0.3363(3) -0.0861(12) -0.0057(2) 0.0561(18) Uani 1 1 d . . . . .
H38A H 0.3486 -0.0044 -0.0290 0.084 Uiso 1 1 calc R U . . .
H38B H 0.2956 -0.1239 -0.0215 0.084 Uiso 1 1 calc R U . . .
H38C H 0.3594 -0.2154 0.0038 0.084 Uiso 1 1 calc R U . . .
C39 C 0.5375(2) 0.3143(9) 0.05530(19) 0.0365(12) Uani 1 1 d . . . . .
H39A H 0.5211 0.4566 0.0470 0.055 Uiso 1 1 calc R U . . .
H39B H 0.5378 0.2438 0.0252 0.055 Uiso 1 1 calc R U . . .
H39C H 0.5769 0.3251 0.0791 0.055 Uiso 1 1 calc R U . . .
I2 I 0.49445(2) 0.77315(5) 0.45055(2) 0.02940(12) Uani 1 1 d . . . . .
O4 O 0.43099(15) 0.9114(6) 0.33978(13) 0.0339(8) Uani 1 1 d . . . . .
O5 O 0.37478(15) 0.5514(5) 0.26411(13) 0.0294(8) Uani 1 1 d . . . . .
O6 O 0.31897(14) 0.8259(6) 0.22529(12) 0.0350(8) Uani 1 1 d . . . . .
C14 C 0.4197(2) 0.6535(7) 0.39515(17) 0.0251(10) Uani 1 1 d . . . . .
C15 C 0.4002(2) 0.7813(7) 0.34889(17) 0.0235(10) Uani 1 1 d . . . . .
C16 C 0.33794(19) 0.7617(7) 0.31245(17) 0.0228(10) Uani 1 1 d . . . . .
C17 C 0.3031(2) 0.5823(8) 0.32422(19) 0.0289(11) Uani 1 1 d . . . . .
H17A H 0.3140 0.4459 0.3131 0.035 Uiso 1 1 calc R U . . .
H17B H 0.2618 0.6060 0.3055 0.035 Uiso 1 1 calc R U . . .
C18 C 0.3131(2) 0.5680(8) 0.37988(19) 0.0299(11) Uani 1 1 d . . . . .
H18A H 0.2989 0.6994 0.3904 0.036 Uiso 1 1 calc R U . . .
H18B H 0.2907 0.4477 0.3856 0.036 Uiso 1 1 calc R U . . .
C19 C 0.3750(2) 0.5385(8) 0.41058(19) 0.0288(11) Uani 1 1 d . . . . .
H19 H 0.3839 0.5292 0.4471 0.035 Uiso 1 1 calc R U . . .
C20 C 0.4136(2) 0.4130(8) 0.3916(2) 0.0325(12) Uani 1 1 d . . . . .
H20A H 0.3966 0.3496 0.3582 0.039 Uiso 1 1 calc R U . . .
H20B H 0.4441 0.3270 0.4157 0.039 Uiso 1 1 calc R U . . .
C21 C 0.34210(19) 0.7213(7) 0.26163(18) 0.0238(10) Uani 1 1 d . . . . .
C22 C 0.3944(2) 0.4935(8) 0.22300(19) 0.0296(11) Uani 1 1 d . . . . .
C23 C 0.4363(3) 0.3144(10) 0.2460(3) 0.0502(16) Uani 1 1 d . . . . .
H23A H 0.4674 0.3672 0.2753 0.075 Uiso 1 1 calc R U . . .
H23B H 0.4524 0.2613 0.2219 0.075 Uiso 1 1 calc R U . . .
H23C H 0.4160 0.1994 0.2557 0.075 Uiso 1 1 calc R U . . .
C24 C 0.4254(2) 0.6788(9) 0.2110(2) 0.0339(12) Uani 1 1 d . . . . .
H24A H 0.3975 0.7895 0.1946 0.051 Uiso 1 1 calc R U . . .
H24B H 0.4452 0.6320 0.1890 0.051 Uiso 1 1 calc R U . . .
H24C H 0.4535 0.7353 0.2416 0.051 Uiso 1 1 calc R U . . .
C25 C 0.3443(3) 0.4178(11) 0.1787(2) 0.0529(17) Uani 1 1 d . . . . .
H25A H 0.3252 0.2995 0.1886 0.079 Uiso 1 1 calc R U . . .
H25B H 0.3583 0.3706 0.1527 0.079 Uiso 1 1 calc R U . . .
H25C H 0.3169 0.5342 0.1661 0.079 Uiso 1 1 calc R U . . .
C26 C 0.3096(2) 0.9763(8) 0.3121(2) 0.0307(11) Uani 1 1 d . . . . .
H26A H 0.3100 1.0081 0.3454 0.046 Uiso 1 1 calc R U . . .
H26B H 0.2699 0.9724 0.2889 0.046 Uiso 1 1 calc R U . . .
H26C H 0.3309 1.0864 0.3019 0.046 Uiso 1 1 calc R U . . .

loop_
_atom_site_aniso_label
_atom_site_aniso_U_11
_atom_site_aniso_U_22
_atom_site_aniso_U_33
_atom_site_aniso_U_23
_atom_site_aniso_U_13
_atom_site_aniso_U_12
I1 0.0319(2) 0.0518(2) 0.0223(2) 0.00332(13) 0.00871(15) 0.00041(14)
O1 0.044(2) 0.044(2) 0.031(2) 0.0121(16) 0.0188(18) 0.0150(17)
O2 0.0181(18) 0.0418(19) 0.0276(19) -0.0049(14) 0.0114(15) -0.0047(14)
O3 0.0266(19) 0.056(2) 0.0253(19) -0.0058(17) 0.0120(15) -0.0077(16)
C1 0.021(3) 0.040(3) 0.026(3) -0.001(2) 0.013(2) -0.0020(19)
C2 0.024(3) 0.034(3) 0.027(3) 0.004(2) 0.015(2) 0.001(2)
C3 0.020(3) 0.037(2) 0.022(3) -0.0002(19) 0.011(2) -0.0017(19)
C4 0.021(3) 0.045(3) 0.026(3) 0.012(2) 0.013(2) 0.005(2)
C5 0.023(3) 0.037(3) 0.033(3) 0.004(2) 0.018(2) 0.0022(19)
C6 0.027(3) 0.036(3) 0.031(3) 0.000(2) 0.015(2) 0.003(2)
C7 0.029(3) 0.037(3) 0.033(3) -0.001(2) 0.011(2) -0.003(2)
C8 0.019(3) 0.034(2) 0.022(3) 0.0001(19) 0.011(2) -0.0011(18)
C9 0.013(3) 0.050(3) 0.032(3) 0.005(2) 0.011(2) 0.000(2)
C10 0.027(3) 0.073(4) 0.058(4) -0.009(3) 0.014(3) -0.016(3)
C11 0.033(3) 0.058(3) 0.047(4) 0.009(3) 0.021(3) 0.016(3)
C12 0.038(4) 0.062(4) 0.057(4) 0.022(3) 0.032(3) 0.007(3)
C13 0.029(3) 0.047(3) 0.035(3) -0.005(2) 0.019(2) -0.009(2)
I3 0.0223(2) 0.03559(19) 0.01897(19) -0.00042(11) 0.00865(14) -0.00027(11)
O7 0.034(2) 0.042(2) 0.027(2) 0.0009(15) 0.0060(16) 0.0088(16)
O8 0.0245(19) 0.056(2) 0.0243(19) -0.0008(16) 0.0056(15) -0.0035(16)
O9 0.040(2) 0.068(3) 0.021(2) 0.0088(17) 0.0032(17) -0.0025(19)
C27 0.023(3) 0.037(2) 0.017(2) -0.0014(19) 0.0097(19) 0.0011(19)
C28 0.021(2) 0.036(2) 0.018(2) -0.0015(19) 0.0074(19) -0.002(2)
C29 0.024(3) 0.038(3) 0.019(2) 0.000(2) 0.008(2) -0.003(2)
C30 0.038(3) 0.041(3) 0.028(3) -0.005(2) 0.018(3) -0.005(2)
C31 0.030(3) 0.044(3) 0.030(3) -0.003(2) 0.017(2) 0.005(2)
C32 0.019(3) 0.039(3) 0.032(3) 0.002(2) 0.011(2) 0.0029(19)
C33 0.028(3) 0.037(3) 0.027(3) 0.002(2) 0.013(2) 0.000(2)
C34 0.031(3) 0.049(3) 0.021(3) -0.003(2) 0.009(2) -0.003(2)
C35 0.022(3) 0.083(4) 0.031(3) -0.009(3) 0.005(2) -0.006(3)
C36 0.038(4) 0.098(5) 0.049(4) -0.011(4) 0.024(3) -0.021(3)
C37 0.030(4) 0.106(6) 0.043(4) -0.010(4) 0.005(3) 0.010(3)
C38 0.039(4) 0.097(5) 0.029(3) -0.019(3) 0.008(3) -0.020(3)
C39 0.041(3) 0.047(3) 0.024(3) 0.001(2) 0.016(2) -0.010(2)
I2 0.0226(2) 0.0451(2) 0.01990(19) -0.00061(12) 0.00683(14) -0.00732(12)
O4 0.0232(19) 0.051(2) 0.0248(19) 0.0091(15) 0.0053(15) -0.0094(15)
O5 0.0266(19) 0.0393(18) 0.0289(19) -0.0004(14) 0.0181(16) 0.0054(14)
O6 0.0251(19) 0.055(2) 0.0222(18) 0.0036(16) 0.0052(15) 0.0109(16)
C14 0.023(3) 0.034(2) 0.022(2) -0.0016(19) 0.013(2) -0.0035(19)
C15 0.018(2) 0.037(2) 0.017(2) -0.0028(18) 0.0083(19) -0.0007(19)
C16 0.013(2) 0.035(2) 0.020(2) -0.0005(18) 0.0058(19) 0.0000(18)
C17 0.021(3) 0.038(3) 0.030(3) -0.003(2) 0.012(2) -0.0054(19)
C18 0.027(3) 0.041(3) 0.031(3) -0.005(2) 0.021(2) -0.010(2)
C19 0.024(3) 0.042(3) 0.024(3) -0.003(2) 0.013(2) -0.007(2)
C20 0.033(3) 0.036(3) 0.030(3) 0.003(2) 0.013(2) -0.002(2)
C21 0.014(2) 0.036(2) 0.022(3) -0.004(2) 0.0066(19) -0.0009(18)
C22 0.026(3) 0.042(3) 0.030(3) -0.004(2) 0.021(2) 0.001(2)
C23 0.057(4) 0.051(3) 0.060(4) 0.010(3) 0.041(3) 0.022(3)
C24 0.025(3) 0.050(3) 0.033(3) -0.003(2) 0.017(2) -0.004(2)
C25 0.043(4) 0.074(4) 0.052(4) -0.028(3) 0.029(3) -0.019(3)
C26 0.023(3) 0.038(3) 0.032(3) -0.002(2) 0.010(2) 0.005(2)

loop_
_atom_type_symbol
_atom_type_description
_atom_type_scat_dispersion_real
_atom_type_scat_dispersion_imag
_atom_type_scat_source
C C 0.0181 0.0091 'International Tables Vol C Tables 4.2.6.8 and 6.1.1.4'
H H 0.0000 0.0000 'International Tables Vol C Tables 4.2.6.8 and 6.1.1.4'
I I -0.3257 6.8362 'International Tables Vol C Tables 4.2.6.8 and 6.1.1.4'
O O 0.0492 0.0322 'International Tables Vol C Tables 4.2.6.8 and 6.1.1.4'

loop_
_geom_angle_atom_site_label_1
_geom_angle_atom_site_label_2
_geom_angle_atom_site_label_3
_geom_angle
_geom_angle_site_symmetry_1
_geom_angle_site_symmetry_3
_geom_angle_publ_flag
C8 O2 C9 121.8(4) . . ?
C2 C1 C7 119.3(4) . . ?
C2 C1 C6 120.2(4) . . ?
C7 C1 C6 58.2(3) . . ?
C2 C1 I1 113.3(3) . . ?
C7 C1 I1 116.6(4) . . ?
C6 C1 I1 118.6(3) . . ?
O1 C2 C1 122.3(5) . . ?
O1 C2 C3 119.1(4) . . ?
C1 C2 C3 118.4(4) . . ?
C8 C3 C4 108.5(4) . . ?
C8 C3 C2 108.2(4) . . ?
C4 C3 C2 114.8(4) . . ?
C8 C3 C13 108.2(4) . . ?
C4 C3 C13 110.5(4) . . ?
C2 C3 C13 106.4(4) . . ?
C5 C4 C3 112.4(4) . . ?
C5 C4 H4A 109.1 . . ?
C3 C4 H4A 109.1 . . ?
C5 C4 H4B 109.1 . . ?
C3 C4 H4B 109.1 . . ?
H4A C4 H4B 107.8 . . ?
C6 C5 C4 111.4(4) . . ?
C6 C5 H5A 109.3 . . ?
C4 C5 H5A 109.3 . . ?
C6 C5 H5B 109.3 . . ?
C4 C5 H5B 109.3 . . ?
H5A C5 H5B 108.0 . . ?
C7 C6 C5 120.0(4) . . ?
C7 C6 C1 60.8(3) . . ?
C5 C6 C1 117.9(4) . . ?
C7 C6 H6 115.7 . . ?
C5 C6 H6 115.7 . . ?
C1 C6 H6 115.7 . . ?
C6 C7 C1 61.0(3) . . ?
C6 C7 H7A 117.7 . . ?
C1 C7 H7A 117.7 . . ?
C6 C7 H7B 117.7 . . ?
C1 C7 H7B 117.7 . . ?
H7A C7 H7B 114.8 . . ?
O3 C8 O2 125.6(4) . . ?
O3 C8 C3 124.6(4) . . ?
O2 C8 C3 109.7(4) . . ?
O2 C9 C10 101.5(4) . . ?
O2 C9 C12 109.5(4) . . ?
C10 C9 C12 112.2(5) . . ?
O2 C9 C11 110.4(4) . . ?
C10 C9 C11 111.0(5) . . ?
C12 C9 C11 111.8(5) . . ?
C9 C10 H10A 109.5 . . ?
C9 C10 H10B 109.5 . . ?
H10A C10 H10B 109.5 . . ?
C9 C10 H10C 109.5 . . ?
H10A C10 H10C 109.5 . . ?
H10B C10 H10C 109.5 . . ?
C9 C11 H11A 109.5 . . ?
C9 C11 H11B 109.5 . . ?
H11A C11 H11B 109.5 . . ?
C9 C11 H11C 109.5 . . ?
H11A C11 H11C 109.5 . . ?
H11B C11 H11C 109.5 . . ?
C9 C12 H12A 109.5 . . ?
C9 C12 H12B 109.5 . . ?
H12A C12 H12B 109.5 . . ?
C9 C12 H12C 109.5 . . ?
H12A C12 H12C 109.5 . . ?
H12B C12 H12C 109.5 . . ?
C3 C13 H13A 109.5 . . ?
C3 C13 H13B 109.5 . . ?
H13A C13 H13B 109.5 . . ?
C3 C13 H13C 109.5 . . ?
H13A C13 H13C 109.5 . . ?
H13B C13 H13C 109.5 . . ?
C34 O8 C35 122.2(4) . . ?
C28 C27 C32 121.0(4) . . ?
C28 C27 C33 115.9(4) . . ?
C32 C27 C33 58.8(3) . . ?
C28 C27 I3 114.4(3) . . ?
C32 C27 I3 118.1(3) . . ?
C33 C27 I3 117.4(3) . . ?
O7 C28 C27 122.3(4) . . ?
O7 C28 C29 119.8(4) . . ?
C27 C28 C29 117.6(4) . . ?
C34 C29 C39 110.2(4) . . ?
C34 C29 C28 108.8(4) . . ?
C39 C29 C28 104.2(4) . . ?
C34 C29 C30 108.1(4) . . ?
C39 C29 C30 111.2(4) . . ?
C28 C29 C30 114.2(4) . . ?
C31 C30 C29 113.0(4) . . ?
C31 C30 H30A 109.0 . . ?
C29 C30 H30A 109.0 . . ?
C31 C30 H30B 109.0 . . ?
C29 C30 H30B 109.0 . . ?
H30A C30 H30B 107.8 . . ?
C32 C31 C30 111.7(4) . . ?
C32 C31 H31A 109.3 . . ?
C30 C31 H31A 109.3 . . ?
C32 C31 H31B 109.3 . . ?
C30 C31 H31B 109.3 . . ?
H31A C31 H31B 107.9 . . ?
C33 C32 C27 61.3(3) . . ?
C33 C32 C31 121.2(4) . . ?
C27 C32 C31 119.0(4) . . ?
C33 C32 H32 115.0 . . ?
C27 C32 H32 115.0 . . ?
C31 C32 H32 115.0 . . ?
C32 C33 C27 59.9(3) . . ?
C32 C33 H33A 117.8 . . ?
C27 C33 H33A 117.8 . . ?
C32 C33 H33B 117.8 . . ?
C27 C33 H33B 117.8 . . ?
H33A C33 H33B 114.9 . . ?
O9 C34 O8 125.3(5) . . ?
O9 C34 C29 125.2(5) . . ?
O8 C34 C29 109.5(4) . . ?
O8 C35 C36 102.4(5) . . ?
O8 C35 C37 108.6(5) . . ?
C36 C35 C37 113.6(6) . . ?
O8 C35 C38 108.9(5) . . ?
C36 C35 C38 109.9(6) . . ?
C37 C35 C38 112.9(6) . . ?
C35 C36 H36A 109.5 . . ?
C35 C36 H36B 109.5 . . ?
H36A C36 H36B 109.5 . . ?
C35 C36 H36C 109.5 . . ?
H36A C36 H36C 109.5 . . ?
H36B C36 H36C 109.5 . . ?
C35 C37 H37A 109.5 . . ?
C35 C37 H37B 109.5 . . ?
H37A C37 H37B 109.5 . . ?
C35 C37 H37C 109.5 . . ?
H37A C37 H37C 109.5 . . ?
H37B C37 H37C 109.5 . . ?
C35 C38 H38A 109.5 . . ?
C35 C38 H38B 109.5 . . ?
H38A C38 H38B 109.5 . . ?
C35 C38 H38C 109.5 . . ?
H38A C38 H38C 109.5 . . ?
H38B C38 H38C 109.5 . . ?
C29 C39 H39A 109.5 . . ?
C29 C39 H39B 109.5 . . ?
H39A C39 H39B 109.5 . . ?
C29 C39 H39C 109.5 . . ?
H39A C39 H39C 109.5 . . ?
H39B C39 H39C 109.5 . . ?
C21 O5 C22 121.6(4) . . ?
C15 C14 C19 118.9(4) . . ?
C15 C14 C20 119.1(4) . . ?
C19 C14 C20 58.7(3) . . ?
C15 C14 I2 113.9(3) . . ?
C19 C14 I2 119.1(3) . . ?
C20 C14 I2 116.4(3) . . ?
O4 C15 C14 122.2(4) . . ?
O4 C15 C16 117.8(4) . . ?
C14 C15 C16 119.9(4) . . ?
C26 C16 C21 109.3(4) . . ?
C26 C16 C17 111.1(4) . . ?
C21 C16 C17 109.1(4) . . ?
C26 C16 C15 106.5(4) . . ?
C21 C16 C15 105.9(4) . . ?
C17 C16 C15 114.7(4) . . ?
C16 C17 C18 112.4(4) . . ?
C16 C17 H17A 109.1 . . ?
C18 C17 H17A 109.1 . . ?
C16 C17 H17B 109.1 . . ?
C18 C17 H17B 109.1 . . ?
H17A C17 H17B 107.9 . . ?
C19 C18 C17 112.1(4) . . ?
C19 C18 H18A 109.2 . . ?
C17 C18 H18A 109.2 . . ?
C19 C18 H18B 109.2 . . ?
C17 C18 H18B 109.2 . . ?
H18A C18 H18B 107.9 . . ?
C20 C19 C18 120.8(4) . . ?
C20 C19 C14 60.8(3) . . ?
C18 C19 C14 118.3(4) . . ?
C20 C19 H19 115.3 . . ?
C18 C19 H19 115.3 . . ?
C14 C19 H19 115.3 . . ?
C19 C20 C14 60.6(3) . . ?
C19 C20 H20A 117.7 . . ?
C14 C20 H20A 117.7 . . ?
C19 C20 H20B 117.7 . . ?
C14 C20 H20B 117.7 . . ?
H20A C20 H20B 114.8 . . ?
O6 C21 O5 125.7(4) . . ?
O6 C21 C16 125.0(4) . . ?
O5 C21 C16 109.3(4) . . ?
O5 C22 C24 109.6(4) . . ?
O5 C22 C25 110.4(4) . . ?
C24 C22 C25 112.7(5) . . ?
O5 C22 C23 101.7(4) . . ?
C24 C22 C23 110.5(5) . . ?
C25 C22 C23 111.5(5) . . ?
C22 C23 H23A 109.5 . . ?
C22 C23 H23B 109.5 . . ?
H23A C23 H23B 109.5 . . ?
C22 C23 H23C 109.5 . . ?
H23A C23 H23C 109.5 . . ?
H23B C23 H23C 109.5 . . ?
C22 C24 H24A 109.5 . . ?
C22 C24 H24B 109.5 . . ?
H24A C24 H24B 109.5 . . ?
C22 C24 H24C 109.5 . . ?
H24A C24 H24C 109.5 . . ?
H24B C24 H24C 109.5 . . ?
C22 C25 H25A 109.5 . . ?
C22 C25 H25B 109.5 . . ?
H25A C25 H25B 109.5 . . ?
C22 C25 H25C 109.5 . . ?
H25A C25 H25C 109.5 . . ?
H25B C25 H25C 109.5 . . ?
C16 C26 H26A 109.5 . . ?
C16 C26 H26B 109.5 . . ?
H26A C26 H26B 109.5 . . ?
C16 C26 H26C 109.5 . . ?
H26A C26 H26C 109.5 . . ?
H26B C26 H26C 109.5 . . ?

loop_
_geom_bond_atom_site_label_1
_geom_bond_atom_site_label_2
_geom_bond_distance
_geom_bond_site_symmetry_2
_geom_bond_publ_flag
I1 C1 2.126(5) . ?
O1 C2 1.208(6) . ?
O2 C8 1.323(6) . ?
O2 C9 1.482(6) . ?
O3 C8 1.202(6) . ?
C1 C2 1.488(7) . ?
C1 C7 1.515(7) . ?
C1 C6 1.517(7) . ?
C2 C3 1.538(7) . ?
C3 C8 1.531(6) . ?
C3 C4 1.534(7) . ?
C3 C13 1.541(7) . ?
C4 C5 1.519(7) . ?
C4 H4A 0.9900 . ?
C4 H4B 0.9900 . ?
C5 C6 1.515(7) . ?
C5 H5A 0.9900 . ?
C5 H5B 0.9900 . ?
C6 C7 1.475(7) . ?
C6 H6 1.0000 . ?
C7 H7A 0.9900 . ?
C7 H7B 0.9900 . ?
C9 C10 1.512(8) . ?
C9 C12 1.513(8) . ?
C9 C11 1.513(8) . ?
C10 H10A 0.9800 . ?
C10 H10B 0.9800 . ?
C10 H10C 0.9800 . ?
C11 H11A 0.9800 . ?
C11 H11B 0.9800 . ?
C11 H11C 0.9800 . ?
C12 H12A 0.9800 . ?
C12 H12B 0.9800 . ?
C12 H12C 0.9800 . ?
C13 H13A 0.9800 . ?
C13 H13B 0.9800 . ?
C13 H13C 0.9800 . ?
I3 C27 2.132(5) . ?
O7 C28 1.219(6) . ?
O8 C34 1.342(6) . ?
O8 C35 1.482(7) . ?
O9 C34 1.210(6) . ?
C27 C28 1.482(7) . ?
C27 C32 1.508(7) . ?
C27 C33 1.528(7) . ?
C28 C29 1.534(6) . ?
C29 C34 1.515(7) . ?
C29 C39 1.533(7) . ?
C29 C30 1.538(7) . ?
C30 C31 1.518(8) . ?
C30 H30A 0.9900 . ?
C30 H30B 0.9900 . ?
C31 C32 1.517(7) . ?
C31 H31A 0.9900 . ?
C31 H31B 0.9900 . ?
C32 C33 1.491(7) . ?
C32 H32 1.0000 . ?
C33 H33A 0.9900 . ?
C33 H33B 0.9900 . ?
C35 C36 1.514(9) . ?
C35 C37 1.516(10) . ?
C35 C38 1.526(8) . ?
C36 H36A 0.9800 . ?
C36 H36B 0.9800 . ?
C36 H36C 0.9800 . ?
C37 H37A 0.9800 . ?
C37 H37B 0.9800 . ?
C37 H37C 0.9800 . ?
C38 H38A 0.9800 . ?
C38 H38B 0.9800 . ?
C38 H38C 0.9800 . ?
C39 H39A 0.9800 . ?
C39 H39B 0.9800 . ?
C39 H39C 0.9800 . ?
I2 C14 2.116(5) . ?
O4 C15 1.215(6) . ?
O5 C21 1.332(6) . ?
O5 C22 1.483(6) . ?
O6 C21 1.200(6) . ?
C14 C15 1.487(7) . ?
C14 C19 1.521(6) . ?
C14 C20 1.525(7) . ?
C15 C16 1.538(6) . ?
C16 C26 1.525(6) . ?
C16 C21 1.531(6) . ?
C16 C17 1.536(6) . ?
C17 C18 1.541(7) . ?
C17 H17A 0.9900 . ?
C17 H17B 0.9900 . ?
C18 C19 1.493(7) . ?
C18 H18A 0.9900 . ?
C18 H18B 0.9900 . ?
C19 C20 1.492(7) . ?
C19 H19 1.0000 . ?
C20 H20A 0.9900 . ?
C20 H20B 0.9900 . ?
C22 C24 1.507(7) . ?
C22 C25 1.513(8) . ?
C22 C23 1.520(8) . ?
C23 H23A 0.9800 . ?
C23 H23B 0.9800 . ?
C23 H23C 0.9800 . ?
C24 H24A 0.9800 . ?
C24 H24B 0.9800 . ?
C24 H24C 0.9800 . ?
C25 H25A 0.9800 . ?
C25 H25B 0.9800 . ?
C25 H25C 0.9800 . ?
C26 H26A 0.9800 . ?
C26 H26B 0.9800 . ?
C26 H26C 0.9800 . ?

loop_
_geom_torsion_atom_site_label_1
_geom_torsion_atom_site_label_2
_geom_torsion_atom_site_label_3
_geom_torsion_atom_site_label_4
_geom_torsion
_geom_torsion_site_symmetry_1
_geom_torsion_site_symmetry_2
_geom_torsion_site_symmetry_3
_geom_torsion_site_symmetry_4
_geom_torsion_publ_flag
C7 C1 C2 O1 125.8(5) . . . . ?
C6 C1 C2 O1 -166.1(5) . . . . ?
I1 C1 C2 O1 -17.4(6) . . . . ?
C7 C1 C2 C3 -59.1(6) . . . . ?
C6 C1 C2 C3 9.1(7) . . . . ?
I1 C1 C2 C3 157.7(3) . . . . ?
O1 C2 C3 C8 -50.3(6) . . . . ?
C1 C2 C3 C8 134.4(4) . . . . ?
O1 C2 C3 C4 -171.7(4) . . . . ?
C1 C2 C3 C4 13.0(6) . . . . ?
O1 C2 C3 C13 65.8(6) . . . . ?
C1 C2 C3 C13 -109.5(5) . . . . ?
C8 C3 C4 C5 -168.0(4) . . . . ?
C2 C3 C4 C5 -46.8(6) . . . . ?
C13 C3 C4 C5 73.5(5) . . . . ?
C3 C4 C5 C6 58.1(6) . . . . ?
C4 C5 C6 C7 34.6(6) . . . . ?
C4 C5 C6 C1 -36.1(6) . . . . ?
C2 C1 C6 C7 -107.8(5) . . . . ?
I1 C1 C6 C7 105.2(4) . . . . ?
C2 C1 C6 C5 2.9(7) . . . . ?
C7 C1 C6 C5 110.7(5) . . . . ?
I1 C1 C6 C5 -144.1(4) . . . . ?
C5 C6 C7 C1 -107.2(5) . . . . ?
C2 C1 C7 C6 109.3(5) . . . . ?
I1 C1 C7 C6 -108.6(4) . . . . ?
C9 O2 C8 O3 -8.2(7) . . . . ?
C9 O2 C8 C3 173.9(4) . . . . ?
C4 C3 C8 O3 -97.4(6) . . . . ?
C2 C3 C8 O3 137.5(5) . . . . ?
C13 C3 C8 O3 22.5(7) . . . . ?
C4 C3 C8 O2 80.6(5) . . . . ?
C2 C3 C8 O2 -44.6(5) . . . . ?
C13 C3 C8 O2 -159.5(4) . . . . ?
C8 O2 C9 C10 -171.5(5) . . . . ?
C8 O2 C9 C12 69.8(6) . . . . ?
C8 O2 C9 C11 -53.8(6) . . . . ?
C32 C27 C28 O7 -178.3(4) . . . . ?
C33 C27 C28 O7 114.0(5) . . . . ?
I3 C27 C28 O7 -27.2(6) . . . . ?
C32 C27 C28 C29 -4.3(6) . . . . ?
C33 C27 C28 C29 -72.0(5) . . . . ?
I3 C27 C28 C29 146.7(3) . . . . ?
O7 C28 C29 C34 -39.7(6) . . . . ?
C27 C28 C29 C34 146.2(4) . . . . ?
O7 C28 C29 C39 77.9(5) . . . . ?
C27 C28 C29 C39 -96.2(5) . . . . ?
O7 C28 C29 C30 -160.6(5) . . . . ?
C27 C28 C29 C30 25.3(6) . . . . ?
C34 C29 C30 C31 -172.4(4) . . . . ?
C39 C29 C30 C31 66.5(5) . . . . ?
C28 C29 C30 C31 -51.1(6) . . . . ?
C29 C30 C31 C32 54.2(6) . . . . ?
C28 C27 C32 C33 -103.4(5) . . . . ?
I3 C27 C32 C33 106.6(4) . . . . ?
C28 C27 C32 C31 8.4(7) . . . . ?
C33 C27 C32 C31 111.8(5) . . . . ?
I3 C27 C32 C31 -141.5(4) . . . . ?
C30 C31 C32 C33 39.1(7) . . . . ?
C30 C31 C32 C27 -33.0(6) . . . . ?
C31 C32 C33 C27 -108.3(5) . . . . ?
C28 C27 C33 C32 112.0(5) . . . . ?
I3 C27 C33 C32 -107.9(4) . . . . ?
C35 O8 C34 O9 3.4(8) . . . . ?
C35 O8 C34 C29 -174.2(4) . . . . ?
C39 C29 C34 O9 7.0(7) . . . . ?
C28 C29 C34 O9 120.7(6) . . . . ?
C30 C29 C34 O9 -114.7(6) . . . . ?
C39 C29 C34 O8 -175.5(4) . . . . ?
C28 C29 C34 O8 -61.7(5) . . . . ?
C30 C29 C34 O8 62.9(5) . . . . ?
C34 O8 C35 C36 175.4(5) . . . . ?
C34 O8 C35 C37 -64.2(7) . . . . ?
C34 O8 C35 C38 59.2(7) . . . . ?
C19 C14 C15 O4 164.0(5) . . . . ?
C20 C14 C15 O4 -127.9(5) . . . . ?
I2 C14 C15 O4 15.5(6) . . . . ?
C19 C14 C15 C16 -11.8(6) . . . . ?
C20 C14 C15 C16 56.3(6) . . . . ?
I2 C14 C15 C16 -160.2(3) . . . . ?
O4 C15 C16 C26 -61.3(5) . . . . ?
C14 C15 C16 C26 114.7(5) . . . . ?
O4 C15 C16 C21 55.1(5) . . . . ?
C14 C15 C16 C21 -129.0(4) . . . . ?
O4 C15 C16 C17 175.4(4) . . . . ?
C14 C15 C16 C17 -8.6(6) . . . . ?
C26 C16 C17 C18 -78.2(5) . . . . ?
C21 C16 C17 C18 161.3(4) . . . . ?
C15 C16 C17 C18 42.7(5) . . . . ?
C16 C17 C18 C19 -57.1(5) . . . . ?
C17 C18 C19 C20 -33.9(6) . . . . ?
C17 C18 C19 C14 37.2(6) . . . . ?
C15 C14 C19 C20 108.3(5) . . . . ?
I2 C14 C19 C20 -104.9(4) . . . . ?
C15 C14 C19 C18 -3.1(6) . . . . ?
C20 C14 C19 C18 -111.4(5) . . . . ?
I2 C14 C19 C18 143.7(4) . . . . ?
C18 C19 C20 C14 107.5(5) . . . . ?
C15 C14 C20 C19 -108.0(5) . . . . ?
I2 C14 C20 C19 109.4(4) . . . . ?
C22 O5 C21 O6 10.7(7) . . . . ?
C22 O5 C21 C16 -169.9(4) . . . . ?
C26 C16 C21 O6 -10.5(6) . . . . ?
C17 C16 C21 O6 111.1(5) . . . . ?
C15 C16 C21 O6 -124.9(5) . . . . ?
C26 C16 C21 O5 170.1(4) . . . . ?
C17 C16 C21 O5 -68.2(5) . . . . ?
C15 C16 C21 O5 55.7(5) . . . . ?
C21 O5 C22 C24 55.0(6) . . . . ?
C21 O5 C22 C25 -69.6(6) . . . . ?
C21 O5 C22 C23 172.0(4) . . . . ?
